data_7709118
loop_
_publ_author_name
'H\"uttenschmidt, Mareike'
'Lange, Helge'
'Cordero, Miguel A. Arg\"uello'
'Villinger, Alexander'
'Lochbrunner, Stefan'
'Seidel, Wolfram Willy'

_publ_section_title
;
 Development and application of redox-active cyclometallating ligands
 based on W(II) alkyne complexes
;
_journal_name_full 'Dalton Transactions'
_journal_paper_doi 10.1039/D1DT02393D
_journal_year 2022
_chemical_formula_moiety 'C49 H50 B Br Ir N9 O W, 4(C H2 Cl2)'
_chemical_formula_sum 'C53 H58 B Br Cl8 Ir N9 O W'
_chemical_formula_weight 1587.45
_chemical_name_systematic
Carbonyl-bromido-tris{hydrido(3,4,5-trimethylpyrazolyl)borato}tungsten(II)-(\m-\h2-C,C?-\k2-C,N-prop-1-in-1,3-diylpyridine)-bis(2,2-phendiylpyridine)iridium(III)
_chemical_properties_physical Photo-sensitive
_space_group_crystal_system triclinic
_space_group_IT_number 2
_space_group_name_Hall '-P 1'
_space_group_name_H-M_alt 'P -1'
_atom_sites_solution_hydrogens geom
_audit_creation_method SHELXL-2014/7
_audit_update_record
;
2021-06-30 deposited with the CCDC.	2021-12-17 downloaded from the CCDC.
;
_cell_angle_alpha 85.391(6)
_cell_angle_beta 75.116(5)
_cell_angle_gamma 75.734(5)
_cell_formula_units_Z 2
_cell_length_a 10.103(2)
_cell_length_b 16.208(4)
_cell_length_c 18.094(4)
_cell_measurement_reflns_used 7977
_cell_measurement_temperature 123(2)
_cell_measurement_theta_max 29.81
_cell_measurement_theta_min 2.23
_cell_volume 2774.7(11)
_computing_cell_refinement 'Bruker Apex V7.51A'
_computing_data_collection 'Bruker Apex V7.51A'
_computing_data_reduction 'Bruker SAINT'
_computing_molecular_graphics 'ORTEP-3v2.01 (Farrugia, 1997)'
_computing_publication_material 'SHELXL-2014/7 (Sheldrick, 2014)'
_computing_structure_refinement 'SHELXL-2014/7 (Sheldrick, 2014)'
_computing_structure_solution 'Bruker SHELXTL'
_diffrn_ambient_temperature 123(2)
_diffrn_measured_fraction_theta_full 0.997
_diffrn_measured_fraction_theta_max 0.998
_diffrn_measurement_device_type 'Bruker Apex Kappa-II-CCD-diffractometer'
_diffrn_measurement_method 'phi and omega scans'
_diffrn_radiation_type MoK\a
_diffrn_radiation_wavelength 0.71073
_diffrn_reflns_av_R_equivalents 0.1275
_diffrn_reflns_av_unetI/netI 0.1086
_diffrn_reflns_Laue_measured_fraction_full 0.997
_diffrn_reflns_Laue_measured_fraction_max 0.998
_diffrn_reflns_limit_h_max 12
_diffrn_reflns_limit_h_min -12
_diffrn_reflns_limit_k_max 20
_diffrn_reflns_limit_k_min -20
_diffrn_reflns_limit_l_max 23
_diffrn_reflns_limit_l_min -23
_diffrn_reflns_number 63910
_diffrn_reflns_point_group_measured_fraction_full 0.997
_diffrn_reflns_point_group_measured_fraction_max 0.998
_diffrn_reflns_theta_full 25.242
_diffrn_reflns_theta_max 27.000
_diffrn_reflns_theta_min 2.863
_diffrn_source 'sealed tube'
_exptl_absorpt_coefficient_mu 5.621
_exptl_absorpt_correction_T_max 0.7459
_exptl_absorpt_correction_T_min 0.5598
_exptl_absorpt_correction_type multi-scan
_exptl_absorpt_process_details '(SADABS; Sheldrick, 2004)'
_exptl_crystal_colour orange
_exptl_crystal_density_diffrn 1.900
_exptl_crystal_description needle
_exptl_crystal_F_000 1548
_exptl_crystal_recrystallization_method 'Re-crystallisation from solvent: dichloromethane/diethylether'
_exptl_crystal_size_max 0.500
_exptl_crystal_size_mid 0.040
_exptl_crystal_size_min 0.020
_platon_squeeze_details
;
The unit cell contains eight CH2Cl2 molecules which have been treated 
as a diffuse contribution to the overall scattering without specific atom 
positions by SQUEEZE/PLATON. These were removed from the model, but included 
in the empirical formula.
;
_refine_diff_density_max 3.562
_refine_diff_density_min -3.399
_refine_diff_density_rms 0.219
_refine_ls_extinction_method none
_refine_ls_goodness_of_fit_ref 0.962
_refine_ls_hydrogen_treatment constr
_refine_ls_matrix_type full
_refine_ls_number_parameters 577
_refine_ls_number_reflns 12082
_refine_ls_number_restraints 382
_refine_ls_restrained_S_all 0.949
_refine_ls_R_factor_all 0.1042
_refine_ls_R_factor_gt 0.0631
_refine_ls_shift/su_max 0.001
_refine_ls_shift/su_mean 0.000
_refine_ls_structure_factor_coef Fsqd
_refine_ls_weighting_details 'w=1/[\s^2^(Fo^2^)+(0.0781P)^2^] where P=(Fo^2^+2Fc^2^)/3'
_refine_ls_weighting_scheme calc
_refine_ls_wR_factor_gt 0.1384
_refine_ls_wR_factor_ref 0.1518
_reflns_Friedel_coverage 0.000
_reflns_number_gt 7632
_reflns_number_total 12082
_reflns_threshold_expression 'I > 2\s(I)'
_cod_data_source_file d1dt02393d2.cif
_cod_data_source_block is_mh367
_cod_original_cell_volume 2774.7(10)
_cod_database_code 7709118
_shelx_shelxl_version_number 2014/7
_shelx_space_group_comment
;
The symmetry employed for this shelxl refinement is uniquely defined
by the following loop, which should always be used as a source of
symmetry information in preference to the above space-group names.
They are only intended as comments.
;
_shelx_estimated_absorpt_t_min 0.165
_shelx_estimated_absorpt_t_max 0.896
_platon_squeeze_void_probe_radius 1.20

loop_
_space_group_symop_operation_xyz
'x, y, z'
'-x, -y, -z'

loop_
_atom_site_label
_atom_site_type_symbol
_atom_site_fract_x
_atom_site_fract_y
_atom_site_fract_z
_atom_site_U_iso_or_equiv
_atom_site_adp_type
_atom_site_occupancy
_atom_site_site_symmetry_order
_atom_site_calc_flag
_atom_site_refinement_flags_posn
_atom_site_refinement_flags_adp
_atom_site_refinement_flags_occupancy
_atom_site_disorder_assembly
_atom_site_disorder_group
Br1 Br 0.14646(12) 0.28076(9) 0.88177(7) 0.0477(3) Uani 1 1 d . . . . .
W1 W 0.39820(4) 0.20562(3) 0.81532(2) 0.03067(13) Uani 1 1 d . . . . .
Ir1 Ir 0.29740(4) 0.24501(2) 0.55660(2) 0.02297(12) Uani 1 1 d . . . . .
B1 B 0.6329(14) 0.2156(12) 0.9125(9) 0.058(5) Uani 1 1 d . . . . .
H1 H 0.7044 0.2170 0.9415 0.070 Uiso 1 1 calc R U . . .
N1 N 0.4516(8) 0.3107(5) 0.5792(5) 0.0259(18) Uani 1 1 d . . . . .
N2 N 0.4524(8) 0.1800(5) 0.4707(5) 0.0259(13) Uani 1 1 d . U . . .
N3 N 0.1276(8) 0.3119(5) 0.6329(5) 0.0300(14) Uani 1 1 d . U . . .
N4 N 0.4157(9) 0.1558(7) 0.9321(5) 0.043(3) Uani 1 1 d . . . . .
N5 N 0.5217(9) 0.1718(7) 0.9605(5) 0.041(2) Uani 1 1 d . . . . .
N6 N 0.6235(8) 0.1440(6) 0.7921(5) 0.037(2) Uani 1 1 d . . . . .
N7 N 0.7047(9) 0.1609(7) 0.8385(5) 0.046(3) Uani 1 1 d . . . . .
N8 N 0.4590(9) 0.3174(7) 0.8537(5) 0.039(2) Uani 1 1 d . . . . .
N9 N 0.5685(10) 0.3048(7) 0.8884(5) 0.047(3) Uani 1 1 d . . . . .
O1 O 0.3142(7) 0.0395(5) 0.7951(4) 0.0356(17) Uani 1 1 d . . . . .
C1 C 0.4256(10) 0.2577(6) 0.7102(6) 0.030(2) Uani 1 1 d . . . . .
C2 C 0.3684(9) 0.1942(6) 0.7066(6) 0.025(2) Uani 1 1 d . . . . .
C3 C 0.4797(9) 0.3142(6) 0.6482(6) 0.029(2) Uani 1 1 d . . . . .
C4 C 0.5663(10) 0.3656(6) 0.6582(6) 0.030(2) Uani 1 1 d . . . . .
H4 H 0.5828 0.3693 0.7071 0.036 Uiso 1 1 calc R U . . .
C5 C 0.6272(10) 0.4106(7) 0.5971(7) 0.039(3) Uani 1 1 d . . . . .
H5 H 0.6863 0.4454 0.6039 0.046 Uiso 1 1 calc R U . . .
C6 C 0.6050(11) 0.4063(7) 0.5293(7) 0.037(3) Uani 1 1 d . . . . .
H6 H 0.6483 0.4367 0.4866 0.044 Uiso 1 1 calc R U . . .
C7 C 0.5155(10) 0.3555(6) 0.5219(7) 0.032(2) Uani 1 1 d . . . . .
H7 H 0.4991 0.3527 0.4729 0.038 Uiso 1 1 calc R U . . .
C8 C 0.3217(9) 0.1569(6) 0.6490(6) 0.027(2) Uani 1 1 d . . . . .
H8A H 0.2309 0.1417 0.6728 0.032 Uiso 1 1 calc R U . . .
H8B H 0.3920 0.1042 0.6293 0.032 Uiso 1 1 calc R U . . .
C9 C 0.3449(9) 0.1019(7) 0.8030(5) 0.024(2) Uani 1 1 d . . . . .
C10 C 0.3410(11) 0.1134(8) 0.9864(6) 0.038(3) Uani 1 1 d . . . . .
C13 C 0.2211(12) 0.0796(9) 0.9771(7) 0.052(4) Uani 1 1 d . . . . .
H13A H 0.1677 0.1196 0.9457 0.078 Uiso 1 1 calc R U . . .
H13B H 0.1591 0.0728 1.0275 0.078 Uiso 1 1 calc R U . . .
H13C H 0.2580 0.0243 0.9521 0.078 Uiso 1 1 calc R U . . .
C11 C 0.3930(12) 0.1033(9) 1.0518(7) 0.052(3) Uani 1 1 d . . . . .
C14 C 0.3401(14) 0.0605(10) 1.1265(7) 0.060(4) Uani 1 1 d . . . . .
H14A H 0.3442 0.0010 1.1176 0.090 Uiso 1 1 calc R U . . .
H14B H 0.2425 0.0899 1.1493 0.090 Uiso 1 1 calc R U . . .
H14C H 0.3991 0.0628 1.1613 0.090 Uiso 1 1 calc R U . . .
C15 C 0.5998(12) 0.1539(10) 1.0812(7) 0.059(4) Uani 1 1 d . . . . .
H15A H 0.6987 0.1367 1.0530 0.089 Uiso 1 1 calc R U . . .
H15B H 0.5842 0.1192 1.1281 0.089 Uiso 1 1 calc R U . . .
H15C H 0.5773 0.2141 1.0945 0.089 Uiso 1 1 calc R U . . .
C12 C 0.5088(13) 0.1416(9) 1.0335(8) 0.051(3) Uani 1 1 d . . . . .
C16 C 0.7099(10) 0.0911(7) 0.7394(6) 0.033(2) Uani 1 1 d . . . . .
C17 C 0.8473(10) 0.0736(8) 0.7500(6) 0.039(3) Uani 1 1 d . . . . .
C18 C 0.8384(10) 0.1170(9) 0.8123(6) 0.046(3) Uani 1 1 d . . . . .
C19 C 0.6617(10) 0.0570(8) 0.6802(6) 0.042(3) Uani 1 1 d . . . . .
H19A H 0.5828 0.0311 0.7048 0.064 Uiso 1 1 calc R U . . .
H19B H 0.7393 0.0138 0.6510 0.064 Uiso 1 1 calc R U . . .
H19C H 0.6309 0.1033 0.6457 0.064 Uiso 1 1 calc R U . . .
C20 C 0.9779(10) 0.0167(8) 0.7026(7) 0.049(3) Uani 1 1 d . . . . .
H20A H 1.0598 0.0195 0.7211 0.074 Uiso 1 1 calc R U . . .
H20B H 0.9918 0.0357 0.6490 0.074 Uiso 1 1 calc R U . . .
H20C H 0.9671 -0.0421 0.7070 0.074 Uiso 1 1 calc R U . . .
C21 C 0.9521(11) 0.1215(10) 0.8537(7) 0.063(4) Uani 1 1 d . . . . .
H21A H 0.9694 0.1788 0.8473 0.094 Uiso 1 1 calc R U . . .
H21B H 1.0395 0.0799 0.8317 0.094 Uiso 1 1 calc R U . . .
H21C H 0.9197 0.1085 0.9082 0.094 Uiso 1 1 calc R U . . .
C22 C 0.4177(12) 0.4029(9) 0.8451(7) 0.049(3) Uani 1 1 d . . . . .
C23 C 0.5027(16) 0.4418(11) 0.8744(9) 0.076(6) Uani 1 1 d . . . . .
C24 C 0.5937(15) 0.3766(11) 0.9013(8) 0.064(5) Uani 1 1 d . . . . .
C25 C 0.3038(14) 0.4462(8) 0.8077(8) 0.057(4) Uani 1 1 d . . . . .
H25A H 0.2611 0.4036 0.7934 0.086 Uiso 1 1 calc R U . . .
H25B H 0.3431 0.4771 0.7618 0.086 Uiso 1 1 calc R U . . .
H25C H 0.2318 0.4863 0.8433 0.086 Uiso 1 1 calc R U . . .
C26 C 0.4895(18) 0.5367(10) 0.8695(10) 0.103(7) Uani 1 1 d . . . . .
H26A H 0.5723 0.5493 0.8807 0.155 Uiso 1 1 calc R U . . .
H26B H 0.4044 0.5649 0.9068 0.155 Uiso 1 1 calc R U . . .
H26C H 0.4832 0.5576 0.8179 0.155 Uiso 1 1 calc R U . . .
C27 C 0.7099(17) 0.3781(12) 0.9428(9) 0.090(6) Uani 1 1 d . . . . .
H27A H 0.6920 0.3476 0.9920 0.135 Uiso 1 1 calc R U . . .
H27B H 0.7087 0.4372 0.9515 0.135 Uiso 1 1 calc R U . . .
H27C H 0.8022 0.3504 0.9111 0.135 Uiso 1 1 calc R U . . .
C28 C 0.5463(10) 0.1070(6) 0.4812(6) 0.0304(16) Uani 1 1 d . U . . .
H28 H 0.5452 0.0860 0.5319 0.036 Uiso 1 1 calc R U . . .
C29 C 0.6438(10) 0.0619(7) 0.4207(6) 0.0312(16) Uani 1 1 d . U . . .
H29 H 0.7080 0.0108 0.4299 0.037 Uiso 1 1 calc R U . . .
C30 C 0.6463(10) 0.0921(7) 0.3470(6) 0.0331(17) Uani 1 1 d . U . . .
H30 H 0.7117 0.0620 0.3047 0.040 Uiso 1 1 calc R U . . .
C31 C 0.5521(10) 0.1670(7) 0.3358(6) 0.0331(16) Uani 1 1 d . U . . .
H31 H 0.5529 0.1888 0.2853 0.040 Uiso 1 1 calc R U . . .
C32 C 0.4568(10) 0.2105(6) 0.3975(6) 0.0288(14) Uani 1 1 d . U . . .
C33 C 0.3534(10) 0.2908(6) 0.3943(6) 0.0288(14) Uani 1 1 d . U . . .
C34 C 0.3403(10) 0.3340(6) 0.3246(6) 0.0313(16) Uani 1 1 d . U . . .
H34 H 0.4002 0.3113 0.2775 0.038 Uiso 1 1 calc R U . . .
C35 C 0.2418(10) 0.4080(7) 0.3250(6) 0.0330(17) Uani 1 1 d . U . . .
H35 H 0.2321 0.4365 0.2781 0.040 Uiso 1 1 calc R U . . .
C36 C 0.1563(10) 0.4421(7) 0.3926(6) 0.0307(16) Uani 1 1 d . U . . .
H36 H 0.0878 0.4942 0.3927 0.037 Uiso 1 1 calc R U . . .
C37 C 0.1712(9) 0.3995(6) 0.4609(6) 0.0278(15) Uani 1 1 d . U . . .
H37 H 0.1111 0.4247 0.5070 0.033 Uiso 1 1 calc R U . . .
C38 C 0.2676(9) 0.3225(6) 0.4671(6) 0.0253(14) Uani 1 1 d . U . . .
C39 C 0.1253(10) 0.3753(7) 0.6761(6) 0.0331(16) Uani 1 1 d . U . . .
H39 H 0.2081 0.3961 0.6678 0.040 Uiso 1 1 calc R U . . .
C40 C 0.0106(10) 0.4120(7) 0.7317(6) 0.0338(17) Uani 1 1 d . U . . .
H40 H 0.0126 0.4583 0.7601 0.041 Uiso 1 1 calc R U . . .
C41 C -0.1091(11) 0.3798(7) 0.7457(7) 0.0372(17) Uani 1 1 d . U . . .
H41 H -0.1898 0.4031 0.7848 0.045 Uiso 1 1 calc R U . . .
C42 C -0.1095(10) 0.3143(7) 0.7026(6) 0.0344(16) Uani 1 1 d . U . . .
H42 H -0.1895 0.2904 0.7137 0.041 Uiso 1 1 calc R U . . .
C43 C 0.0035(10) 0.2826(7) 0.6436(6) 0.0298(14) Uani 1 1 d . U . . .
C44 C 0.0160(10) 0.2181(6) 0.5884(6) 0.0278(14) Uani 1 1 d . U . . .
C45 C -0.0989(10) 0.1905(6) 0.5795(6) 0.0308(16) Uani 1 1 d . U . . .
H45 H -0.1895 0.2119 0.6120 0.037 Uiso 1 1 calc R U . . .
C46 C -0.0838(10) 0.1331(6) 0.5250(6) 0.0304(16) Uani 1 1 d . U . . .
H46 H -0.1631 0.1155 0.5186 0.037 Uiso 1 1 calc R U . . .
C47 C 0.0484(10) 0.1013(7) 0.4794(6) 0.0312(16) Uani 1 1 d . U . . .
H47 H 0.0613 0.0593 0.4428 0.037 Uiso 1 1 calc R U . . .
C48 C 0.1642(10) 0.1305(6) 0.4864(6) 0.0283(15) Uani 1 1 d . U . . .
H48 H 0.2543 0.1086 0.4537 0.034 Uiso 1 1 calc R U . . .
C49 C 0.1500(9) 0.1895(6) 0.5391(6) 0.0256(14) Uani 1 1 d . U . . .

loop_
_atom_site_aniso_label
_atom_site_aniso_U_11
_atom_site_aniso_U_22
_atom_site_aniso_U_33
_atom_site_aniso_U_23
_atom_site_aniso_U_13
_atom_site_aniso_U_12
Br1 0.0291(6) 0.0690(8) 0.0447(7) -0.0226(6) 0.0009(5) -0.0145(6)
W1 0.0180(2) 0.0511(3) 0.0259(3) -0.0120(2) 0.00052(18) -0.0162(2)
Ir1 0.01384(18) 0.0288(2) 0.0252(2) -0.00677(17) 0.00126(16) -0.00739(15)
B1 0.023(7) 0.118(15) 0.038(9) -0.028(9) 0.009(6) -0.036(8)
N1 0.019(4) 0.031(5) 0.028(5) -0.005(4) -0.001(4) -0.011(4)
N2 0.015(3) 0.030(3) 0.034(3) -0.006(2) -0.002(2) -0.010(2)
N3 0.023(3) 0.033(3) 0.032(3) -0.003(3) 0.001(2) -0.010(2)
N4 0.020(4) 0.086(8) 0.024(5) 0.004(5) 0.003(4) -0.023(5)
N5 0.021(4) 0.079(7) 0.019(5) -0.011(5) 0.005(4) -0.016(5)
N6 0.014(4) 0.059(6) 0.037(6) -0.002(5) -0.002(4) -0.015(4)
N7 0.024(5) 0.092(8) 0.033(6) -0.014(5) -0.007(4) -0.033(5)
N8 0.032(5) 0.063(7) 0.025(5) -0.006(5) 0.003(4) -0.025(5)
N9 0.033(5) 0.086(8) 0.031(6) -0.022(5) -0.001(4) -0.033(6)
O1 0.028(4) 0.048(5) 0.031(4) -0.004(4) -0.003(3) -0.012(3)
C1 0.020(5) 0.033(6) 0.033(6) -0.012(5) -0.003(4) -0.004(4)
C2 0.013(4) 0.036(6) 0.022(5) -0.004(4) 0.005(4) -0.008(4)
C3 0.017(5) 0.031(6) 0.036(6) -0.009(5) 0.006(4) -0.013(4)
C4 0.021(5) 0.037(6) 0.035(6) -0.006(5) 0.002(4) -0.017(4)
C5 0.024(5) 0.050(7) 0.048(8) -0.003(6) 0.000(5) -0.026(5)
C6 0.030(6) 0.036(6) 0.045(7) 0.000(5) 0.000(5) -0.021(5)
C7 0.024(5) 0.025(5) 0.044(7) 0.005(5) -0.001(5) -0.010(4)
C8 0.012(4) 0.037(6) 0.033(6) -0.018(5) 0.003(4) -0.013(4)
C9 0.015(4) 0.045(6) 0.013(5) -0.011(4) 0.004(4) -0.013(4)
C10 0.024(5) 0.068(8) 0.020(6) -0.007(5) -0.003(4) -0.010(5)
C13 0.042(7) 0.097(11) 0.030(7) -0.001(7) -0.003(5) -0.046(7)
C11 0.029(6) 0.092(11) 0.035(7) -0.007(7) -0.003(5) -0.018(7)
C14 0.052(8) 0.103(12) 0.022(7) -0.005(7) -0.003(6) -0.018(8)
C15 0.030(6) 0.118(13) 0.033(7) 0.000(8) 0.003(5) -0.034(7)
C12 0.044(7) 0.069(9) 0.044(8) -0.004(7) -0.009(6) -0.023(7)
C16 0.014(4) 0.062(7) 0.019(5) -0.003(5) 0.004(4) -0.012(5)
C17 0.018(5) 0.078(9) 0.021(6) 0.002(6) -0.002(4) -0.011(5)
C18 0.014(5) 0.101(10) 0.026(6) -0.015(6) 0.008(4) -0.027(6)
C19 0.020(5) 0.078(9) 0.028(6) -0.015(6) 0.001(5) -0.012(5)
C20 0.012(5) 0.076(9) 0.053(8) -0.004(7) -0.003(5) -0.004(5)
C21 0.021(6) 0.125(13) 0.047(8) -0.016(8) -0.004(6) -0.027(7)
C22 0.033(6) 0.075(10) 0.038(7) -0.027(7) 0.016(5) -0.030(6)
C23 0.064(9) 0.095(12) 0.068(11) -0.064(10) 0.047(8) -0.063(9)
C24 0.050(8) 0.103(13) 0.044(9) -0.037(9) 0.024(7) -0.050(9)
C25 0.064(9) 0.054(8) 0.054(9) -0.026(7) 0.006(7) -0.027(7)
C26 0.106(13) 0.108(14) 0.095(14) -0.061(12) 0.048(11) -0.083(12)
C27 0.093(12) 0.153(17) 0.052(10) -0.034(10) 0.004(9) -0.092(12)
C28 0.021(3) 0.033(3) 0.036(3) -0.007(3) -0.003(3) -0.008(3)
C29 0.019(3) 0.035(3) 0.037(3) -0.006(3) -0.001(3) -0.005(3)
C30 0.025(3) 0.036(3) 0.034(3) -0.011(3) 0.001(3) -0.003(3)
C31 0.026(3) 0.037(3) 0.033(3) -0.006(3) 0.000(3) -0.005(3)
C32 0.020(3) 0.031(3) 0.034(3) -0.006(2) 0.001(2) -0.008(2)
C33 0.018(3) 0.033(3) 0.033(3) -0.004(2) 0.002(2) -0.009(2)
C34 0.022(3) 0.035(3) 0.032(3) -0.002(3) 0.004(3) -0.006(3)
C35 0.024(3) 0.036(3) 0.033(3) -0.002(3) 0.001(3) -0.005(3)
C36 0.021(3) 0.035(3) 0.031(3) -0.003(3) 0.001(3) -0.006(3)
C37 0.019(3) 0.032(3) 0.031(3) -0.004(3) 0.001(3) -0.010(3)
C38 0.016(3) 0.030(3) 0.030(3) -0.005(3) 0.002(3) -0.012(2)
C39 0.024(3) 0.037(3) 0.035(4) -0.006(3) 0.000(3) -0.007(3)
C40 0.024(3) 0.039(4) 0.033(4) -0.005(3) 0.003(3) -0.006(3)
C41 0.025(3) 0.040(4) 0.038(4) -0.002(3) 0.006(3) -0.006(3)
C42 0.022(3) 0.039(3) 0.036(4) 0.000(3) 0.003(3) -0.007(3)
C43 0.019(3) 0.036(3) 0.032(3) -0.002(2) 0.001(2) -0.008(2)
C44 0.021(3) 0.033(3) 0.030(3) 0.001(2) -0.003(2) -0.011(2)
C45 0.023(3) 0.036(3) 0.033(3) 0.000(3) -0.001(3) -0.012(3)
C46 0.021(3) 0.038(3) 0.035(4) -0.002(3) -0.004(3) -0.014(3)
C47 0.025(3) 0.037(3) 0.033(3) 0.000(3) -0.003(3) -0.015(3)
C48 0.020(3) 0.035(3) 0.030(3) 0.001(3) -0.001(3) -0.011(3)
C49 0.019(3) 0.031(3) 0.027(3) 0.000(3) -0.002(3) -0.010(3)

loop_
_atom_type_symbol
_atom_type_description
_atom_type_scat_dispersion_real
_atom_type_scat_dispersion_imag
_atom_type_scat_source
C C 0.0033 0.0016 'International Tables Vol C Tables 4.2.6.8 and 6.1.1.4'
H H 0.0000 0.0000 'International Tables Vol C Tables 4.2.6.8 and 6.1.1.4'
B B 0.0013 0.0007 'International Tables Vol C Tables 4.2.6.8 and 6.1.1.4'
N N 0.0061 0.0033 'International Tables Vol C Tables 4.2.6.8 and 6.1.1.4'
O O 0.0106 0.0060 'International Tables Vol C Tables 4.2.6.8 and 6.1.1.4'
Br Br -0.2901 2.4595 'International Tables Vol C Tables 4.2.6.8 and 6.1.1.4'
W W -0.8490 6.8722 'International Tables Vol C Tables 4.2.6.8 and 6.1.1.4'
Ir Ir -1.4442 7.9887 'International Tables Vol C Tables 4.2.6.8 and 6.1.1.4'
Cl Cl 0.1484 0.1585 'International Tables Vol C Tables 4.2.6.8 and 6.1.1.4'

loop_
_geom_angle_atom_site_label_1
_geom_angle_atom_site_label_2
_geom_angle_atom_site_label_3
_geom_angle
_geom_angle_site_symmetry_1
_geom_angle_site_symmetry_3
_geom_angle_publ_flag
C9 W1 C1 103.2(4) . . ?
C9 W1 C2 66.4(4) . . ?
C1 W1 C2 37.3(4) . . ?
C9 W1 N6 93.5(4) . . ?
C1 W1 N6 90.3(4) . . ?
C2 W1 N6 98.2(3) . . ?
C9 W1 N4 86.6(4) . . ?
C1 W1 N4 166.3(3) . . ?
C2 W1 N4 152.9(4) . . ?
N6 W1 N4 79.4(3) . . ?
C9 W1 N8 168.7(4) . . ?
C1 W1 N8 88.1(4) . . ?
C2 W1 N8 124.9(4) . . ?
N6 W1 N8 85.5(3) . . ?
N4 W1 N8 82.1(4) . . ?
C9 W1 Br1 93.0(3) . . ?
C1 W1 Br1 103.4(3) . . ?
C2 W1 Br1 98.8(2) . . ?
N6 W1 Br1 163.0(2) . . ?
N4 W1 Br1 85.3(2) . . ?
N8 W1 Br1 85.0(2) . . ?
C38 Ir1 C49 87.7(4) . . ?
C38 Ir1 N3 95.1(4) . . ?
C49 Ir1 N3 81.5(4) . . ?
C38 Ir1 N2 79.7(4) . . ?
C49 Ir1 N2 93.5(3) . . ?
N3 Ir1 N2 172.9(3) . . ?
C38 Ir1 C8 176.0(3) . . ?
C49 Ir1 C8 88.4(4) . . ?
N3 Ir1 C8 85.4(3) . . ?
N2 Ir1 C8 99.4(3) . . ?
C38 Ir1 N1 92.1(3) . . ?
C49 Ir1 N1 177.3(3) . . ?
N3 Ir1 N1 95.9(3) . . ?
N2 Ir1 N1 89.2(3) . . ?
C8 Ir1 N1 91.8(3) . . ?
N9 B1 N5 111.7(10) . . ?
N9 B1 N7 108.3(12) . . ?
N5 B1 N7 106.1(11) . . ?
N9 B1 H1 110.2 . . ?
N5 B1 H1 110.2 . . ?
N7 B1 H1 110.2 . . ?
C7 N1 C3 116.5(8) . . ?
C7 N1 Ir1 118.0(7) . . ?
C3 N1 Ir1 125.4(6) . . ?
C28 N2 C32 118.2(9) . . ?
C28 N2 Ir1 124.3(7) . . ?
C32 N2 Ir1 117.4(6) . . ?
C39 N3 C43 118.2(9) . . ?
C39 N3 Ir1 126.8(7) . . ?
C43 N3 Ir1 114.8(6) . . ?
C10 N4 N5 107.3(9) . . ?
C10 N4 W1 134.1(7) . . ?
N5 N4 W1 118.5(7) . . ?
C12 N5 N4 109.5(9) . . ?
C12 N5 B1 128.3(10) . . ?
N4 N5 B1 122.2(9) . . ?
C16 N6 N7 106.5(8) . . ?
C16 N6 W1 133.8(7) . . ?
N7 N6 W1 119.7(7) . . ?
C18 N7 N6 108.5(9) . . ?
C18 N7 B1 130.6(9) . . ?
N6 N7 B1 120.5(8) . . ?
C22 N8 N9 105.0(9) . . ?
C22 N8 W1 134.0(8) . . ?
N9 N8 W1 120.7(8) . . ?
C24 N9 N8 111.6(12) . . ?
C24 N9 B1 129.0(12) . . ?
N8 N9 B1 119.2(9) . . ?
C2 C1 C3 128.8(9) . . ?
C2 C1 W1 75.3(7) . . ?
C3 C1 W1 155.4(7) . . ?
C1 C2 C8 137.3(10) . . ?
C1 C2 W1 67.4(6) . . ?
C8 C2 W1 155.3(8) . . ?
N1 C3 C4 120.7(10) . . ?
N1 C3 C1 118.1(8) . . ?
C4 C3 C1 121.0(9) . . ?
C5 C4 C3 119.6(10) . . ?
C5 C4 H4 120.2 . . ?
C3 C4 H4 120.2 . . ?
C6 C5 C4 120.8(9) . . ?
C6 C5 H5 119.6 . . ?
C4 C5 H5 119.6 . . ?
C5 C6 C7 117.9(11) . . ?
C5 C6 H6 121.1 . . ?
C7 C6 H6 121.1 . . ?
N1 C7 C6 124.4(10) . . ?
N1 C7 H7 117.8 . . ?
C6 C7 H7 117.8 . . ?
C2 C8 Ir1 110.4(7) . . ?
C2 C8 H8A 109.6 . . ?
Ir1 C8 H8A 109.6 . . ?
C2 C8 H8B 109.6 . . ?
Ir1 C8 H8B 109.6 . . ?
H8A C8 H8B 108.1 . . ?
O1 C9 W1 179.4(9) . . ?
N4 C10 C11 110.3(10) . . ?
N4 C10 C13 124.4(9) . . ?
C11 C10 C13 125.3(11) . . ?
C10 C13 H13A 109.5 . . ?
C10 C13 H13B 109.5 . . ?
H13A C13 H13B 109.5 . . ?
C10 C13 H13C 109.5 . . ?
H13A C13 H13C 109.5 . . ?
H13B C13 H13C 109.5 . . ?
C10 C11 C12 105.6(12) . . ?
C10 C11 C14 128.3(11) . . ?
C12 C11 C14 126.1(11) . . ?
C11 C14 H14A 109.5 . . ?
C11 C14 H14B 109.5 . . ?
H14A C14 H14B 109.5 . . ?
C11 C14 H14C 109.5 . . ?
H14A C14 H14C 109.5 . . ?
H14B C14 H14C 109.5 . . ?
C12 C15 H15A 109.5 . . ?
C12 C15 H15B 109.5 . . ?
H15A C15 H15B 109.5 . . ?
C12 C15 H15C 109.5 . . ?
H15A C15 H15C 109.5 . . ?
H15B C15 H15C 109.5 . . ?
N5 C12 C11 107.3(10) . . ?
N5 C12 C15 122.7(11) . . ?
C11 C12 C15 130.0(12) . . ?
N6 C16 C17 109.8(9) . . ?
N6 C16 C19 122.5(9) . . ?
C17 C16 C19 127.7(10) . . ?
C18 C17 C16 106.0(10) . . ?
C18 C17 C20 126.7(9) . . ?
C16 C17 C20 127.3(10) . . ?
N7 C18 C17 109.2(9) . . ?
N7 C18 C21 120.2(10) . . ?
C17 C18 C21 130.6(10) . . ?
C16 C19 H19A 109.5 . . ?
C16 C19 H19B 109.5 . . ?
H19A C19 H19B 109.5 . . ?
C16 C19 H19C 109.5 . . ?
H19A C19 H19C 109.5 . . ?
H19B C19 H19C 109.5 . . ?
C17 C20 H20A 109.5 . . ?
C17 C20 H20B 109.5 . . ?
H20A C20 H20B 109.5 . . ?
C17 C20 H20C 109.5 . . ?
H20A C20 H20C 109.5 . . ?
H20B C20 H20C 109.5 . . ?
C18 C21 H21A 109.5 . . ?
C18 C21 H21B 109.5 . . ?
H21A C21 H21B 109.5 . . ?
C18 C21 H21C 109.5 . . ?
H21A C21 H21C 109.5 . . ?
H21B C21 H21C 109.5 . . ?
N8 C22 C23 109.1(13) . . ?
N8 C22 C25 124.1(10) . . ?
C23 C22 C25 126.8(14) . . ?
C24 C23 C22 105.5(13) . . ?
C24 C23 C26 132.0(14) . . ?
C22 C23 C26 122.4(18) . . ?
N9 C24 C23 108.8(12) . . ?
N9 C24 C27 120.6(16) . . ?
C23 C24 C27 130.5(14) . . ?
C22 C25 H25A 109.5 . . ?
C22 C25 H25B 109.5 . . ?
H25A C25 H25B 109.5 . . ?
C22 C25 H25C 109.5 . . ?
H25A C25 H25C 109.5 . . ?
H25B C25 H25C 109.5 . . ?
C23 C26 H26A 109.5 . . ?
C23 C26 H26B 109.5 . . ?
H26A C26 H26B 109.5 . . ?
C23 C26 H26C 109.5 . . ?
H26A C26 H26C 109.5 . . ?
H26B C26 H26C 109.5 . . ?
C24 C27 H27A 109.5 . . ?
C24 C27 H27B 109.5 . . ?
H27A C27 H27B 109.5 . . ?
C24 C27 H27C 109.5 . . ?
H27A C27 H27C 109.5 . . ?
H27B C27 H27C 109.5 . . ?
N2 C28 C29 122.4(10) . . ?
N2 C28 H28 118.8 . . ?
C29 C28 H28 118.8 . . ?
C30 C29 C28 119.2(10) . . ?
C30 C29 H29 120.4 . . ?
C28 C29 H29 120.4 . . ?
C29 C30 C31 118.9(10) . . ?
C29 C30 H30 120.5 . . ?
C31 C30 H30 120.5 . . ?
C32 C31 C30 120.3(11) . . ?
C32 C31 H31 119.8 . . ?
C30 C31 H31 119.8 . . ?
N2 C32 C31 121.0(9) . . ?
N2 C32 C33 112.7(9) . . ?
C31 C32 C33 126.3(10) . . ?
C34 C33 C38 122.7(9) . . ?
C34 C33 C32 122.3(9) . . ?
C38 C33 C32 114.9(9) . . ?
C35 C34 C33 119.8(10) . . ?
C35 C34 H34 120.1 . . ?
C33 C34 H34 120.1 . . ?
C34 C35 C36 120.7(11) . . ?
C34 C35 H35 119.7 . . ?
C36 C35 H35 119.7 . . ?
C35 C36 C37 119.1(10) . . ?
C35 C36 H36 120.4 . . ?
C37 C36 H36 120.4 . . ?
C36 C37 C38 125.1(10) . . ?
C36 C37 H37 117.5 . . ?
C38 C37 H37 117.5 . . ?
C37 C38 C33 112.6(9) . . ?
C37 C38 Ir1 132.3(8) . . ?
C33 C38 Ir1 114.8(7) . . ?
N3 C39 C40 123.7(10) . . ?
N3 C39 H39 118.2 . . ?
C40 C39 H39 118.2 . . ?
C39 C40 C41 118.3(10) . . ?
C39 C40 H40 120.9 . . ?
C41 C40 H40 120.9 . . ?
C42 C41 C40 119.4(10) . . ?
C42 C41 H41 120.3 . . ?
C40 C41 H41 120.3 . . ?
C41 C42 C43 121.1(10) . . ?
C41 C42 H42 119.4 . . ?
C43 C42 H42 119.4 . . ?
C42 C43 N3 119.0(9) . . ?
C42 C43 C44 128.1(9) . . ?
N3 C43 C44 112.9(8) . . ?
C45 C44 C49 120.4(9) . . ?
C45 C44 C43 123.0(9) . . ?
C49 C44 C43 116.4(8) . . ?
C46 C45 C44 121.1(10) . . ?
C46 C45 H45 119.4 . . ?
C44 C45 H45 119.4 . . ?
C45 C46 C47 118.8(9) . . ?
C45 C46 H46 120.6 . . ?
C47 C46 H46 120.6 . . ?
C46 C47 C48 120.5(10) . . ?
C46 C47 H47 119.7 . . ?
C48 C47 H47 119.7 . . ?
C49 C48 C47 121.3(9) . . ?
C49 C48 H48 119.3 . . ?
C47 C48 H48 119.3 . . ?
C48 C49 C44 117.7(8) . . ?
C48 C49 Ir1 128.6(7) . . ?
C44 C49 Ir1 113.7(7) . . ?

loop_
_geom_bond_atom_site_label_1
_geom_bond_atom_site_label_2
_geom_bond_distance
_geom_bond_site_symmetry_2
_geom_bond_publ_flag
Br1 W1 2.5564(13) . ?
W1 C9 1.932(10) . ?
W1 C1 1.998(11) . ?
W1 C2 2.094(9) . ?
W1 N6 2.193(8) . ?
W1 N4 2.234(9) . ?
W1 N8 2.260(9) . ?
Ir1 C38 2.007(10) . ?
Ir1 C49 2.018(9) . ?
Ir1 N3 2.033(8) . ?
Ir1 N2 2.044(8) . ?
Ir1 C8 2.133(11) . ?
Ir1 N1 2.223(7) . ?
B1 N9 1.51(2) . ?
B1 N5 1.521(17) . ?
B1 N7 1.575(16) . ?
B1 H1 1.0000 . ?
N1 C7 1.336(13) . ?
N1 C3 1.359(13) . ?
N2 C28 1.357(12) . ?
N2 C32 1.370(13) . ?
N3 C39 1.332(12) . ?
N3 C43 1.410(12) . ?
N4 C10 1.332(14) . ?
N4 N5 1.385(11) . ?
N5 C12 1.358(15) . ?
N6 C16 1.320(13) . ?
N6 N7 1.398(10) . ?
N7 C18 1.345(14) . ?
N8 C22 1.355(16) . ?
N8 N9 1.373(12) . ?
N9 C24 1.302(16) . ?
O1 C9 1.159(11) . ?
C1 C2 1.312(13) . ?
C1 C3 1.471(15) . ?
C2 C8 1.474(12) . ?
C3 C4 1.399(12) . ?
C4 C5 1.369(15) . ?
C4 H4 0.9500 . ?
C5 C6 1.313(15) . ?
C5 H5 0.9500 . ?
C6 C7 1.400(13) . ?
C6 H6 0.9500 . ?
C7 H7 0.9500 . ?
C8 H8A 0.9900 . ?
C8 H8B 0.9900 . ?
C10 C11 1.396(15) . ?
C10 C13 1.498(14) . ?
C13 H13A 0.9800 . ?
C13 H13B 0.9800 . ?
C13 H13C 0.9800 . ?
C11 C12 1.409(16) . ?
C11 C14 1.501(18) . ?
C14 H14A 0.9800 . ?
C14 H14B 0.9800 . ?
C14 H14C 0.9800 . ?
C15 C12 1.470(15) . ?
C15 H15A 0.9800 . ?
C15 H15B 0.9800 . ?
C15 H15C 0.9800 . ?
C16 C17 1.407(13) . ?
C16 C19 1.478(13) . ?
C17 C18 1.347(15) . ?
C17 C20 1.508(15) . ?
C18 C21 1.542(14) . ?
C19 H19A 0.9800 . ?
C19 H19B 0.9800 . ?
C19 H19C 0.9800 . ?
C20 H20A 0.9800 . ?
C20 H20B 0.9800 . ?
C20 H20C 0.9800 . ?
C21 H21A 0.9800 . ?
C21 H21B 0.9800 . ?
C21 H21C 0.9800 . ?
C22 C23 1.404(16) . ?
C22 C25 1.484(18) . ?
C23 C24 1.37(2) . ?
C23 C26 1.51(2) . ?
C24 C27 1.553(19) . ?
C25 H25A 0.9800 . ?
C25 H25B 0.9800 . ?
C25 H25C 0.9800 . ?
C26 H26A 0.9800 . ?
C26 H26B 0.9800 . ?
C26 H26C 0.9800 . ?
C27 H27A 0.9800 . ?
C27 H27B 0.9800 . ?
C27 H27C 0.9800 . ?
C28 C29 1.387(13) . ?
C28 H28 0.9500 . ?
C29 C30 1.379(15) . ?
C29 H29 0.9500 . ?
C30 C31 1.383(14) . ?
C30 H30 0.9500 . ?
C31 C32 1.382(14) . ?
C31 H31 0.9500 . ?
C32 C33 1.463(14) . ?
C33 C34 1.413(14) . ?
C33 C38 1.433(13) . ?
C34 C35 1.355(14) . ?
C34 H34 0.9500 . ?
C35 C36 1.370(14) . ?
C35 H35 0.9500 . ?
C36 C37 1.392(14) . ?
C36 H36 0.9500 . ?
C37 C38 1.398(13) . ?
C37 H37 0.9500 . ?
C39 C40 1.366(14) . ?
C39 H39 0.9500 . ?
C40 C41 1.389(14) . ?
C40 H40 0.9500 . ?
C41 C42 1.369(14) . ?
C41 H41 0.9500 . ?
C42 C43 1.371(14) . ?
C42 H42 0.9500 . ?
C43 C44 1.465(13) . ?
C44 C45 1.392(12) . ?
C44 C49 1.407(13) . ?
C45 C46 1.365(13) . ?
C45 H45 0.9500 . ?
C46 C47 1.376(14) . ?
C46 H46 0.9500 . ?
C47 C48 1.402(12) . ?
C47 H47 0.9500 . ?
C48 C49 1.363(13) . ?
C48 H48 0.9500 . ?

loop_
_geom_torsion_atom_site_label_1
_geom_torsion_atom_site_label_2
_geom_torsion_atom_site_label_3
_geom_torsion_atom_site_label_4
_geom_torsion
_geom_torsion_site_symmetry_1
_geom_torsion_site_symmetry_2
_geom_torsion_site_symmetry_3
_geom_torsion_site_symmetry_4
_geom_torsion_publ_flag
C10 N4 N5 C12 -2.0(13) . . . . ?
W1 N4 N5 C12 175.9(8) . . . . ?
C10 N4 N5 B1 177.0(12) . . . . ?
W1 N4 N5 B1 -5.1(15) . . . . ?
N9 B1 N5 C12 -119.3(14) . . . . ?
N7 B1 N5 C12 122.8(13) . . . . ?
N9 B1 N5 N4 61.9(14) . . . . ?
N7 B1 N5 N4 -56.0(16) . . . . ?
C16 N6 N7 C18 -0.3(13) . . . . ?
W1 N6 N7 C18 -179.1(8) . . . . ?
C16 N6 N7 B1 -174.4(12) . . . . ?
W1 N6 N7 B1 6.9(15) . . . . ?
N9 B1 N7 C18 122.8(14) . . . . ?
N5 B1 N7 C18 -117.1(14) . . . . ?
N9 B1 N7 N6 -64.7(13) . . . . ?
N5 B1 N7 N6 55.5(16) . . . . ?
C22 N8 N9 C24 0.4(12) . . . . ?
W1 N8 N9 C24 175.4(8) . . . . ?
C22 N8 N9 B1 175.1(10) . . . . ?
W1 N8 N9 B1 -9.9(13) . . . . ?
N5 B1 N9 C24 122.1(13) . . . . ?
N7 B1 N9 C24 -121.3(12) . . . . ?
N5 B1 N9 N8 -51.6(14) . . . . ?
N7 B1 N9 N8 65.0(12) . . . . ?
C3 C1 C2 C8 -6.9(19) . . . . ?
W1 C1 C2 C8 178.7(12) . . . . ?
C3 C1 C2 W1 174.4(11) . . . . ?
C7 N1 C3 C4 2.8(14) . . . . ?
Ir1 N1 C3 C4 -172.4(7) . . . . ?
C7 N1 C3 C1 -172.6(9) . . . . ?
Ir1 N1 C3 C1 12.2(12) . . . . ?
C2 C1 C3 N1 10.4(15) . . . . ?
W1 C1 C3 N1 177.3(13) . . . . ?
C2 C1 C3 C4 -165.0(10) . . . . ?
W1 C1 C3 C4 2(2) . . . . ?
N1 C3 C4 C5 -2.2(15) . . . . ?
C1 C3 C4 C5 173.0(9) . . . . ?
C3 C4 C5 C6 0.2(17) . . . . ?
C4 C5 C6 C7 1.0(17) . . . . ?
C3 N1 C7 C6 -1.6(15) . . . . ?
Ir1 N1 C7 C6 174.0(8) . . . . ?
C5 C6 C7 N1 -0.3(16) . . . . ?
C1 C2 C8 Ir1 -17.6(14) . . . . ?
W1 C2 C8 Ir1 159.6(13) . . . . ?
N5 N4 C10 C11 1.9(14) . . . . ?
W1 N4 C10 C11 -175.6(9) . . . . ?
N5 N4 C10 C13 -176.4(11) . . . . ?
W1 N4 C10 C13 6.1(19) . . . . ?
N4 C10 C11 C12 -1.1(15) . . . . ?
C13 C10 C11 C12 177.3(12) . . . . ?
N4 C10 C11 C14 179.4(13) . . . . ?
C13 C10 C11 C14 -2(2) . . . . ?
N4 N5 C12 C11 1.4(15) . . . . ?
B1 N5 C12 C11 -177.6(13) . . . . ?
N4 N5 C12 C15 -175.8(12) . . . . ?
B1 N5 C12 C15 5(2) . . . . ?
C10 C11 C12 N5 -0.2(15) . . . . ?
C14 C11 C12 N5 179.4(13) . . . . ?
C10 C11 C12 C15 176.6(14) . . . . ?
C14 C11 C12 C15 -4(3) . . . . ?
N7 N6 C16 C17 -0.5(13) . . . . ?
W1 N6 C16 C17 178.0(8) . . . . ?
N7 N6 C16 C19 178.7(10) . . . . ?
W1 N6 C16 C19 -2.8(18) . . . . ?
N6 C16 C17 C18 1.2(15) . . . . ?
C19 C16 C17 C18 -178.0(12) . . . . ?
N6 C16 C17 C20 -179.8(12) . . . . ?
C19 C16 C17 C20 1(2) . . . . ?
N6 N7 C18 C17 1.1(15) . . . . ?
B1 N7 C18 C17 174.3(13) . . . . ?
N6 N7 C18 C21 -178.4(11) . . . . ?
B1 N7 C18 C21 -5(2) . . . . ?
C16 C17 C18 N7 -1.3(15) . . . . ?
C20 C17 C18 N7 179.6(12) . . . . ?
C16 C17 C18 C21 178.1(14) . . . . ?
C20 C17 C18 C21 -1(2) . . . . ?
N9 N8 C22 C23 0.2(12) . . . . ?
W1 N8 C22 C23 -173.8(8) . . . . ?
N9 N8 C22 C25 178.2(11) . . . . ?
W1 N8 C22 C25 4.2(17) . . . . ?
N8 C22 C23 C24 -0.7(14) . . . . ?
C25 C22 C23 C24 -178.6(12) . . . . ?
N8 C22 C23 C26 176.4(11) . . . . ?
C25 C22 C23 C26 -1(2) . . . . ?
N8 N9 C24 C23 -0.9(15) . . . . ?
B1 N9 C24 C23 -175.0(11) . . . . ?
N8 N9 C24 C27 177.8(11) . . . . ?
B1 N9 C24 C27 4(2) . . . . ?
C22 C23 C24 N9 1.0(15) . . . . ?
C26 C23 C24 N9 -175.8(14) . . . . ?
C22 C23 C24 C27 -177.6(13) . . . . ?
C26 C23 C24 C27 6(3) . . . . ?
C32 N2 C28 C29 -1.2(13) . . . . ?
Ir1 N2 C28 C29 175.5(7) . . . . ?
N2 C28 C29 C30 0.2(14) . . . . ?
C28 C29 C30 C31 0.5(15) . . . . ?
C29 C30 C31 C32 -0.3(15) . . . . ?
C28 N2 C32 C31 1.5(13) . . . . ?
Ir1 N2 C32 C31 -175.5(7) . . . . ?
C28 N2 C32 C33 -178.2(8) . . . . ?
Ir1 N2 C32 C33 4.9(10) . . . . ?
C30 C31 C32 N2 -0.7(15) . . . . ?
C30 C31 C32 C33 178.8(9) . . . . ?
N2 C32 C33 C34 179.4(8) . . . . ?
C31 C32 C33 C34 -0.1(15) . . . . ?
N2 C32 C33 C38 0.0(12) . . . . ?
C31 C32 C33 C38 -179.6(9) . . . . ?
C38 C33 C34 C35 -1.0(15) . . . . ?
C32 C33 C34 C35 179.6(9) . . . . ?
C33 C34 C35 C36 1.0(15) . . . . ?
C34 C35 C36 C37 -0.4(15) . . . . ?
C35 C36 C37 C38 -0.5(15) . . . . ?
C36 C37 C38 C33 0.5(13) . . . . ?
C36 C37 C38 Ir1 -173.9(7) . . . . ?
C34 C33 C38 C37 0.2(13) . . . . ?
C32 C33 C38 C37 179.7(8) . . . . ?
C34 C33 C38 Ir1 175.7(7) . . . . ?
C32 C33 C38 Ir1 -4.8(10) . . . . ?
C43 N3 C39 C40 1.9(16) . . . . ?
Ir1 N3 C39 C40 -173.4(8) . . . . ?
N3 C39 C40 C41 2.1(17) . . . . ?
C39 C40 C41 C42 -1.5(17) . . . . ?
C40 C41 C42 C43 -3.1(17) . . . . ?
C41 C42 C43 N3 7.0(16) . . . . ?
C41 C42 C43 C44 -174.6(10) . . . . ?
C39 N3 C43 C42 -6.4(15) . . . . ?
Ir1 N3 C43 C42 169.4(8) . . . . ?
C39 N3 C43 C44 175.1(9) . . . . ?
Ir1 N3 C43 C44 -9.1(11) . . . . ?
C42 C43 C44 C45 12.7(18) . . . . ?
N3 C43 C44 C45 -168.9(10) . . . . ?
C42 C43 C44 C49 -172.6(11) . . . . ?
N3 C43 C44 C49 5.8(14) . . . . ?
C49 C44 C45 C46 2.3(16) . . . . ?
C43 C44 C45 C46 176.9(10) . . . . ?
C44 C45 C46 C47 1.3(16) . . . . ?
C45 C46 C47 C48 -3.1(16) . . . . ?
C46 C47 C48 C49 1.3(16) . . . . ?
C47 C48 C49 C44 2.3(15) . . . . ?
C47 C48 C49 Ir1 -176.8(8) . . . . ?
C45 C44 C49 C48 -4.1(15) . . . . ?
C43 C44 C49 C48 -179.0(9) . . . . ?
C45 C44 C49 Ir1 175.1(8) . . . . ?
C43 C44 C49 Ir1 0.2(12) . . . . ?

loop_
_platon_squeeze_void_nr
_platon_squeeze_void_average_x
_platon_squeeze_void_average_y
_platon_squeeze_void_average_z
_platon_squeeze_void_volume
_platon_squeeze_void_count_electrons
_platon_squeeze_void_content
1 0.000 0.500 0.000 748 369 ' '
